data_7040409
loop_
_publ_author_name
'Borup, Mette Andersen'
'Blichfeld, Anders Bank'
'Madsen, Solveig R\/ogild'
'Iversen, Bo Brummerstedt'

_publ_section_title
;
 High-pressure single crystal X-ray diffraction study of thermoelectric
 ZnSb and \b-Zn4Sb3.
;
_journal_issue 38
_journal_name_full 'Dalton transactions (Cambridge, England : 2003)'
_journal_page_first 15097
_journal_page_last 15103
_journal_paper_doi 10.1039/c6dt02323a
_journal_volume 45
_journal_year 2016
_chemical_formula_moiety 'Sb30 Zn38.46'
_chemical_formula_sum 'Sb30 Zn38.48'
_chemical_formula_weight 6168.20
_chemical_name_systematic 'Zinc antimonide'
_space_group_crystal_system trigonal
_space_group_IT_number 167
_space_group_name_Hall '-R 3 2"c'
_space_group_name_H-M_alt 'R -3 c'
_symmetry_space_group_name_Hall '-R 3 2"c'
_symmetry_space_group_name_H-M 'R -3 c :H'
_atom_sites_solution_primary direct
_audit_creation_date 2016-05-16
_audit_creation_method
;
Olex2 1.2
(compiled 2016.02.19 svn.r3266 for OlexSys, GUI svn.r5155)
;
_audit_update_record
;
2016-07-11 deposited with the CCDC.
2016-08-22 downloaded from the CCDC.
;
_cell_angle_alpha 90
_cell_angle_beta 90
_cell_angle_gamma 120
_cell_formula_units_Z 1
_cell_length_a 11.9413(12)
_cell_length_b 11.9413(12)
_cell_length_c 12.196(2)
_cell_measurement_pressure 3310000(50000)
_cell_measurement_reflns_used 1082
_cell_measurement_temperature 296(2)
_cell_measurement_theta_max 22.13
_cell_measurement_theta_min 4.08
_cell_volume 1506.1(3)
_computing_cell_refinement 'SAINT v8.34A (Bruker, 2013)'
_computing_data_reduction 'SAINT v8.34A (Bruker, 2013)'
_computing_molecular_graphics 'Olex2 (Dolomanov et al., 2009)'
_computing_publication_material 'Olex2 (Dolomanov et al., 2009)'
_computing_structure_refinement 'ShelXL (Sheldrick, 2015)'
_computing_structure_solution 'ShelXT (Sheldrick, 2015)'
_diffrn_ambient_temperature 296.15
_diffrn_measured_fraction_theta_full 0.875
_diffrn_measured_fraction_theta_max 0.841
_diffrn_measurement_device_type 'Bruker APEX-II CCD'
_diffrn_measurement_method '\f and \w scans'
_diffrn_radiation_type AgK\a
_diffrn_radiation_wavelength 0.56086
_diffrn_reflns_av_R_equivalents 0.0986
_diffrn_reflns_av_unetI/netI 0.0498
_diffrn_reflns_Laue_measured_fraction_full 0.875
_diffrn_reflns_Laue_measured_fraction_max 0.841
_diffrn_reflns_limit_h_max 15
_diffrn_reflns_limit_h_min -15
_diffrn_reflns_limit_k_max 16
_diffrn_reflns_limit_k_min -16
_diffrn_reflns_limit_l_max 14
_diffrn_reflns_limit_l_min -14
_diffrn_reflns_number 5480
_diffrn_reflns_point_group_measured_fraction_full 0.875
_diffrn_reflns_point_group_measured_fraction_max 0.841
_diffrn_reflns_theta_full 19.665
_diffrn_reflns_theta_max 23.659
_diffrn_reflns_theta_min 2.692
_exptl_absorpt_coefficient_mu 14.816
_exptl_absorpt_correction_T_max 0.7449
_exptl_absorpt_correction_T_min 0.6056
_exptl_absorpt_correction_type multi-scan
_exptl_absorpt_process_details
;
SADABS-2014/5 (Bruker,2014/5) was used for absorption correction.
wR2(int) was 0.0953 before and 0.0688 after correction.
The Ratio of minimum to maximum transmission is 0.8130.
The \l/2 correction factor is 0.00150.
;
_exptl_crystal_colour 'metallic grayish gray'
_exptl_crystal_colour_lustre metallic
_exptl_crystal_colour_modifier grayish
_exptl_crystal_colour_primary gray
_exptl_crystal_density_diffrn 6.801
_exptl_crystal_description irregular
_exptl_crystal_F_000 2685
_exptl_crystal_size_max 0.07
_exptl_crystal_size_mid 0.05
_exptl_crystal_size_min 0.01
_refine_diff_density_max 2.427
_refine_diff_density_min -2.373
_refine_diff_density_rms 0.530
_refine_ls_extinction_method none
_refine_ls_goodness_of_fit_ref 1.124
_refine_ls_hydrogen_treatment undef
_refine_ls_matrix_type full
_refine_ls_number_parameters 32
_refine_ls_number_reflns 438
_refine_ls_number_restraints 1
_refine_ls_restrained_S_all 1.122
_refine_ls_R_factor_all 0.0697
_refine_ls_R_factor_gt 0.0394
_refine_ls_shift/su_max 0.000
_refine_ls_shift/su_mean 0.000
_refine_ls_structure_factor_coef Fsqd
_refine_ls_weighting_details 'w=1/[\s^2^(Fo^2^)+(0.0415P)^2^] where P=(Fo^2^+2Fc^2^)/3'
_refine_ls_weighting_scheme calc
_refine_ls_wR_factor_gt 0.0743
_refine_ls_wR_factor_ref 0.0854
_reflns_Friedel_coverage 0.000
_reflns_number_gt 318
_reflns_number_total 438
_reflns_threshold_expression 'I > 2\s(I)'
_cod_data_source_file c6dt02323a2.cif
_cod_data_source_block Zn4Sb3_EM_P4
_cod_depositor_comments
;Adding full bibliography for 7040405--7040434.cif.

 Adding full bibliography for 7040405--7040434.cif.
;
_cod_original_cell_volume 1506.1(4)
_cod_database_code 7040409
_shelx_space_group_comment
;
The symmetry employed for this shelxl refinement is uniquely defined
by the following loop, which should always be used as a source of
symmetry information in preference to the above space-group names.
They are only intended as comments.
;
_olex2_refinement_description
;
1. Uiso/Uaniso restraints and constraints
Uiso(Zn2) = Uiso(Zn3) = Uiso(Zn4)
2. Others
 1*[Sof(Zn1)]+1*[Sof(Zn2)]+1*[Sof(Zn3)]+1*[Sof(Zn4)]=1.068 with esd of 0.002
;

loop_
_space_group_symop_operation_xyz
'x, y, z'
'-y, x-y, z'
'-x+y, -x, z'
'y, x, -z+1/2'
'x-y, -y, -z+1/2'
'-x, -x+y, -z+1/2'
'x+2/3, y+1/3, z+1/3'
'-y+2/3, x-y+1/3, z+1/3'
'-x+y+2/3, -x+1/3, z+1/3'
'y+2/3, x+1/3, -z+5/6'
'x-y+2/3, -y+1/3, -z+5/6'
'-x+2/3, -x+y+1/3, -z+5/6'
'x+1/3, y+2/3, z+2/3'
'-y+1/3, x-y+2/3, z+2/3'
'-x+y+1/3, -x+2/3, z+2/3'
'y+1/3, x+2/3, -z+7/6'
'x-y+1/3, -y+2/3, -z+7/6'
'-x+1/3, -x+y+2/3, -z+7/6'
'-x, -y, -z'
'y, -x+y, -z'
'x-y, x, -z'
'-y, -x, z-1/2'
'-x+y, y, z-1/2'
'x, x-y, z-1/2'
'-x+2/3, -y+1/3, -z+1/3'
'y+2/3, -x+y+1/3, -z+1/3'
'x-y+2/3, x+1/3, -z+1/3'
'-y+2/3, -x+1/3, z-1/6'
'-x+y+2/3, y+1/3, z-1/6'
'x+2/3, x-y+1/3, z-1/6'
'-x+1/3, -y+2/3, -z+2/3'
'y+1/3, -x+y+2/3, -z+2/3'
'x-y+1/3, x+2/3, -z+2/3'
'-y+1/3, -x+2/3, z+1/6'
'-x+y+1/3, y+2/3, z+1/6'
'x+1/3, x-y+2/3, z+1/6'

loop_
_atom_site_label
_atom_site_type_symbol
_atom_site_fract_x
_atom_site_fract_y
_atom_site_fract_z
_atom_site_U_iso_or_equiv
_atom_site_adp_type
_atom_site_occupancy
_atom_site_site_symmetry_order
_atom_site_calc_flag
_atom_site_refinement_flags_posn
_atom_site_refinement_flags_adp
_atom_site_refinement_flags_occupancy
_atom_site_disorder_assembly
_atom_site_disorder_group
Sb1 Sb 0.64168(7) 0.0000 0.2500 0.0180(3) Uani 1 2 d S T P . .
Sb2 Sb 0.6667 0.3333 0.19761(10) 0.0164(3) Uani 1 3 d S T P . .
Zn1 Zn 0.8325(3) 0.25466(14) 0.2355(4) 0.0232(8) Uani 0.895(19) 1 d . . . A 1
Zn2 Zn 0.813(10) 0.260(8) 0.272(14) 0.026(3) Uiso 0.024(18) 1 d . . . A 2
Zn3 Zn 0.9027(15) 0.3944(15) 0.2390(17) 0.026(3) Uiso 0.075(3) 1 d . . . A 2
Zn4 Zn 0.7729(14) 0.1967(15) 0.0858(15) 0.026(3) Uiso 0.075(3) 1 d . . . A 2

loop_
_atom_site_aniso_label
_atom_site_aniso_U_11
_atom_site_aniso_U_22
_atom_site_aniso_U_33
_atom_site_aniso_U_23
_atom_site_aniso_U_13
_atom_site_aniso_U_12
Sb1 0.0195(4) 0.0145(5) 0.0183(7) -0.0002(4) -0.00010(18) 0.0073(2)
Sb2 0.0162(4) 0.0162(4) 0.0170(9) 0.000 0.000 0.00808(19)
Zn1 0.0196(8) 0.0237(7) 0.028(2) -0.0043(7) -0.0021(8) 0.0121(5)

loop_
_atom_type_symbol
_atom_type_description
_atom_type_scat_dispersion_real
_atom_type_scat_dispersion_imag
_atom_type_scat_source
Zn Zn 0.3242 0.9375 'International Tables Vol C Tables 4.2.6.8 and 6.1.1.4'
Sb Sb -1.0547 1.0104 'International Tables Vol C Tables 4.2.6.8 and 6.1.1.4'

loop_
_geom_angle_atom_site_label_1
_geom_angle_atom_site_label_2
_geom_angle_atom_site_label_3
_geom_angle
_geom_angle_site_symmetry_1
_geom_angle_site_symmetry_3
Zn1 Sb1 Zn1 127.82(13) 32 30_445
Zn2 Sb1 Zn2 119(4) 32 30_445
Zn2 Sb1 Zn3 151(2) 30_445 32
Zn2 Sb1 Zn3 163(2) 30_445 35_645
Zn2 Sb1 Zn3 71.5(18) 32 4_545
Zn2 Sb1 Zn3 52(3) 30_445 4_545
Zn2 Sb1 Zn3 74(3) 30_445 25_655
Zn2 Sb1 Zn3 32(2) 30_445 30_445
Zn2 Sb1 Zn3 151(2) 32 30_445
Zn2 Sb1 Zn3 71.5(18) 30_445 3_665
Zn2 Sb1 Zn3 32(2) 32 32
Zn2 Sb1 Zn3 52(3) 32 3_665
Zn2 Sb1 Zn3 163(2) 32 25_655
Zn2 Sb1 Zn3 74(3) 32 35_645
Zn2 Sb1 Zn4 133(4) 32 35_645
Zn2 Sb1 Zn4 100.2(19) 32 25_655
Zn2 Sb1 Zn4 133(4) 30_445 25_655
Zn2 Sb1 Zn4 100.2(19) 30_445 35_645
Zn3 Sb1 Zn3 124.4(6) 3_665 35_645
Zn3 Sb1 Zn3 43.9(6) 35_645 32
Zn3 Sb1 Zn3 43.9(6) 25_655 30_445
Zn3 Sb1 Zn3 95.3(8) 25_655 35_645
Zn3 Sb1 Zn3 176.5(6) 30_445 32
Zn3 Sb1 Zn3 132.4(2) 3_665 25_655
Zn3 Sb1 Zn3 132.8(2) 35_645 30_445
Zn3 Sb1 Zn3 102.8(6) 4_545 32
Zn3 Sb1 Zn3 132.8(2) 25_655 32
Zn3 Sb1 Zn3 132.4(2) 4_545 35_645
Zn3 Sb1 Zn3 80.4(7) 3_665 32
Zn3 Sb1 Zn3 46.3(7) 4_545 3_665
Zn3 Sb1 Zn3 124.4(6) 4_545 25_655
Zn3 Sb1 Zn3 80.4(7) 4_545 30_445
Zn3 Sb1 Zn3 102.8(6) 3_665 30_445
Zn3 Sb1 Zn4 169.9(5) 4_545 25_655
Zn3 Sb1 Zn4 169.9(5) 3_665 35_645
Zn3 Sb1 Zn4 124.1(5) 4_545 35_645
Zn3 Sb1 Zn4 124.1(5) 3_665 25_655
Zn4 Sb1 Zn3 46.8(6) 35_645 25_655
Zn4 Sb1 Zn3 46.8(6) 25_655 35_645
Zn4 Sb1 Zn3 63.4(5) 25_655 25_655
Zn4 Sb1 Zn3 70.0(5) 35_645 30_445
Zn4 Sb1 Zn3 63.4(5) 35_645 35_645
Zn4 Sb1 Zn3 70.0(5) 25_655 32
Zn4 Sb1 Zn3 107.0(5) 35_645 32
Zn4 Sb1 Zn3 107.0(5) 25_655 30_445
Zn4 Sb1 Zn4 65.6(7) 25_655 35_645
Sb2 Sb2 Zn4 61.6(4) 16_544 2_655
Sb2 Sb2 Zn4 61.6(4) 16_544 .
Zn1 Sb2 Sb2 100.16(13) 3_665 16_544
Zn1 Sb2 Sb2 100.16(13) . 16_544
Zn1 Sb2 Sb2 100.16(13) 2_655 16_544
Zn1 Sb2 Zn1 116.96(8) . 2_655
Zn1 Sb2 Zn1 116.96(8) 3_665 2_655
Zn1 Sb2 Zn1 116.96(8) . 3_665
Zn2 Sb2 Sb2 111(4) 3_665 16_544
Zn2 Sb2 Sb2 111(4) 2_655 16_544
Zn2 Sb2 Sb2 111(4) . 16_544
Zn2 Sb2 Zn2 108(5) . 3_665
Zn2 Sb2 Zn2 108(5) 3_665 2_655
Zn2 Sb2 Zn2 108(5) . 2_655
Zn2 Sb2 Zn3 82.7(19) 2_655 .
Zn2 Sb2 Zn3 138(3) . 2_655
Zn2 Sb2 Zn3 34(2) 3_665 3_665
Zn2 Sb2 Zn3 34(2) . .
Zn2 Sb2 Zn3 82.7(19) . 3_665
Zn2 Sb2 Zn3 138(3) 3_665 .
Zn2 Sb2 Zn3 82.7(19) 3_665 2_655
Zn2 Sb2 Zn3 34(2) 2_655 2_655
Zn2 Sb2 Zn3 138(3) 2_655 3_665
Zn2 Sb2 Zn4 52(4) . .
Zn2 Sb2 Zn4 139(2) 3_665 2_655
Zn2 Sb2 Zn4 113(2) . 2_655
Zn2 Sb2 Zn4 113(2) 3_665 .
Zn2 Sb2 Zn4 139(2) 2_655 .
Zn2 Sb2 Zn4 52(4) 2_655 2_655
Zn3 Sb2 Sb2 101.3(5) 3_665 16_544
Zn3 Sb2 Sb2 101.3(5) . 16_544
Zn3 Sb2 Sb2 101.3(5) 2_655 16_544
Zn3 Sb2 Zn3 116.3(3) . 3_665
Zn3 Sb2 Zn3 116.3(3) . 2_655
Zn3 Sb2 Zn3 116.3(3) 3_665 2_655
Zn3 Sb2 Zn4 61.5(5) . .
Zn3 Sb2 Zn4 159.8(5) 2_655 .
Zn3 Sb2 Zn4 159.8(5) 3_665 2_655
Zn3 Sb2 Zn4 79.5(5) 3_665 .
Zn3 Sb2 Zn4 79.5(5) . 2_655
Zn3 Sb2 Zn4 61.5(5) 2_655 2_655
Zn4 Sb2 Zn4 99.2(5) . 2_655
Sb1 Zn1 Sb1 106.84(12) 33_545 .
Sb1 Zn1 Sb1 120.95(17) 25_655 .
Sb1 Zn1 Sb1 98.87(8) 33_545 25_655
Sb1 Zn1 Zn1 116.79(10) 33_545 25_655
Sb2 Zn1 Sb1 92.93(7) . .
Sb2 Zn1 Sb1 114.42(14) . 25_655
Sb2 Zn1 Sb1 124.5(2) . 33_545
Sb2 Zn1 Zn1 118.05(15) . 25_655
Zn1 Zn1 Sb1 60.18(6) 25_655 .
Zn1 Zn1 Sb1 60.8(2) 25_655 25_655
Sb1 Zn2 Sb1 92(4) 33_545 25_655
Sb1 Zn2 Sb1 106(6) . 25_655
Sb1 Zn2 Sb1 113(3) 33_545 .
Sb1 Zn2 Sb2 142(7) 33_545 .
Sb1 Zn2 Zn2 53(3) . 32
Sb1 Zn2 Zn2 63(6) 33_545 33_545
Sb1 Zn2 Zn2 98(8) 33_545 32
Sb1 Zn2 Zn2 146(8) . 33_545
Sb1 Zn2 Zn3 149(6) . 6_765
Sb1 Zn2 Zn3 56.6(15) . 35_645
Sb1 Zn2 Zn3 56(2) 33_545 35_645
Sb1 Zn2 Zn3 56.4(16) 33_545 6_765
Sb2 Zn2 Sb1 96(3) . .
Sb2 Zn2 Sb1 104(5) . 25_655
Sb2 Zn2 Zn2 79.0(12) . 33_545
Sb2 Zn2 Zn2 79.0(12) . 32
Sb2 Zn2 Zn3 109(3) . 6_765
Sb2 Zn2 Zn3 144(5) . 35_645
Zn2 Zn2 Sb1 159(6) 32 25_655
Zn2 Zn2 Sb1 108(3) 33_545 25_655
Zn2 Zn2 Zn2 93(7) 33_545 32
Zn2 Zn2 Zn3 148(8) 32 6_765
Zn2 Zn2 Zn3 60(3) 33_545 6_765
Zn2 Zn2 Zn3 110(8) 33_545 35_645
Zn2 Zn2 Zn3 66(5) 32 35_645
Zn3 Zn2 Sb1 65(2) 32 .
Zn3 Zn2 Sb1 67(4) 32 33_545
Zn3 Zn2 Sb1 159(10) . .
Zn3 Zn2 Sb1 148(4) 32 25_655
Zn3 Zn2 Sb1 105(4) 35_645 25_655
Zn3 Zn2 Sb1 51(2) 6_765 25_655
Zn3 Zn2 Sb1 83(4) . 33_545
Zn3 Zn2 Sb1 57(6) . 25_655
Zn3 Zn2 Sb2 107(6) 32 .
Zn3 Zn2 Sb2 77(4) . .
Zn3 Zn2 Zn2 32(5) 32 32
Zn3 Zn2 Zn2 53(4) . 33_545
Zn3 Zn2 Zn2 141(8) . 32
Zn3 Zn2 Zn2 84(8) 32 33_545
Zn3 Zn2 Zn3 136(10) . 32
Zn3 Zn2 Zn3 137(5) . 35_645
Zn3 Zn2 Zn3 43.5(18) 32 35_645
Zn3 Zn2 Zn3 32(3) . 6_765
Zn3 Zn2 Zn3 121(5) 32 6_765
Zn3 Zn2 Zn3 105(3) 35_645 6_765
Zn3 Zn2 Zn4 133(4) 32 .
Zn3 Zn2 Zn4 91(8) . .
Zn3 Zn2 Zn4 112(8) . 25_655
Zn4 Zn2 Sb1 72(3) 25_655 33_545
Zn4 Zn2 Sb1 68(3) . .
Zn4 Zn2 Sb1 63(2) 25_655 .
Zn4 Zn2 Sb1 141(7) . 33_545
Zn4 Zn2 Sb1 53(4) . 25_655
Zn4 Zn2 Sb1 62(4) 25_655 25_655
Zn4 Zn2 Sb2 146(7) 25_655 .
Zn4 Zn2 Sb2 72(3) . .
Zn4 Zn2 Zn2 110(4) . 32
Zn4 Zn2 Zn2 104(4) 25_655 32
Zn4 Zn2 Zn2 138(6) . 33_545
Zn4 Zn2 Zn2 134(5) 25_655 33_545
Zn4 Zn2 Zn3 45.7(18) 25_655 35_645
Zn4 Zn2 Zn3 87(4) 25_655 6_765
Zn4 Zn2 Zn3 89(3) 25_655 32
Zn4 Zn2 Zn3 102(5) . 6_765
Zn4 Zn2 Zn3 111(5) . 35_645
Zn4 Zn2 Zn4 75(6) 25_655 .
Sb1 Zn3 Sb1 110.5(6) 2_655 25_655
Sb1 Zn3 Sb1 110.2(7) 2_655 33_545
Sb1 Zn3 Sb1 98.1(5) 25_655 33_545
Sb1 Zn3 Sb2 97.9(5) 2_655 .
Sb1 Zn3 Zn2 116(4) 33_545 29_655
Sb1 Zn3 Zn2 58.0(19) 25_655 29_655
Sb1 Zn3 Zn2 52.5(18) 2_655 29_655
Sb1 Zn3 Zn4 111.1(6) 25_655 9_665
Sb1 Zn3 Zn4 158.2(7) 2_655 25_655
Sb1 Zn3 Zn4 56.3(5) 33_545 25_655
Sb1 Zn3 Zn4 57.0(4) 2_655 9_665
Sb1 Zn3 Zn4 60.0(4) 25_655 25_655
Sb1 Zn3 Zn4 53.4(5) 33_545 9_665
Sb1 Zn3 Zn4 56.6(5) 25_655 .
Sb1 Zn3 Zn4 138.1(9) 2_655 .
Sb1 Zn3 Zn4 111.1(6) 33_545 .
Sb2 Zn3 Sb1 116.5(7) . 25_655
Sb2 Zn3 Sb1 123.9(7) . 33_545
Sb2 Zn3 Zn2 119(3) . 29_655
Sb2 Zn3 Zn4 64.2(5) . .
Sb2 Zn3 Zn4 131.8(7) . 9_665
Sb2 Zn3 Zn4 103.9(6) . 25_655
Zn2 Zn3 Sb1 64(4) . 33_545
Zn2 Zn3 Sb1 67(3) 33_545 33_545
Zn2 Zn3 Sb1 95(7) . 25_655
Zn2 Zn3 Sb1 61(2) 33_545 2_655
Zn2 Zn3 Sb1 156(4) 33_545 25_655
Zn2 Zn3 Sb1 154(7) . 2_655
Zn2 Zn3 Sb2 69(4) . .
Zn2 Zn3 Sb2 88(4) 33_545 .
Zn2 Zn3 Zn2 110(4) 33_545 29_655
Zn2 Zn3 Zn2 153(9) . 29_655
Zn2 Zn3 Zn2 95(8) . 33_545
Zn2 Zn3 Zn3 126(4) . 6_765
Zn2 Zn3 Zn4 145(3) 33_545 .
Zn2 Zn3 Zn4 114(6) . 9_665
Zn2 Zn3 Zn4 124(6) . 17_554
Zn2 Zn3 Zn4 114.8(17) 29_655 25_655
Zn2 Zn3 Zn4 41(6) . 25_655
Zn2 Zn3 Zn4 45(4) 33_545 9_665
Zn2 Zn3 Zn4 80(4) 29_655 9_665
Zn2 Zn3 Zn4 58(7) . .
Zn2 Zn3 Zn4 118(3) 33_545 25_655
Zn3 Zn3 Sb1 68.3(8) 6_765 25_655
Zn3 Zn3 Sb1 66.8(3) 6_765 2_655
Zn3 Zn3 Sb1 67.8(9) 6_765 33_545
Zn3 Zn3 Sb2 164.2(5) 6_765 .
Zn3 Zn3 Zn2 49(4) 6_765 29_655
Zn3 Zn3 Zn2 88(4) 6_765 33_545
Zn3 Zn3 Zn4 91.5(4) 6_765 25_655
Zn3 Zn3 Zn4 95.0(12) 6_765 17_554
Zn3 Zn3 Zn4 124.3(11) 6_765 .
Zn3 Zn3 Zn4 43.6(9) 6_765 9_665
Zn4 Zn3 Sb1 159.6(9) 17_554 33_545
Zn4 Zn3 Sb1 70.1(7) 17_554 2_655
Zn4 Zn3 Sb1 64.2(6) 17_554 25_655
Zn4 Zn3 Sb2 75.3(7) 17_554 .
Zn4 Zn3 Zn2 102(3) . 29_655
Zn4 Zn3 Zn2 126(3) 17_554 33_545
Zn4 Zn3 Zn2 47(4) 17_554 29_655
Zn4 Zn3 Zn4 68.7(8) 17_554 .
Zn4 Zn3 Zn4 116.0(9) 17_554 25_655
Zn4 Zn3 Zn4 106.1(6) 25_655 9_665
Zn4 Zn3 Zn4 121.3(9) 17_554 9_665
Zn4 Zn3 Zn4 161.1(7) . 9_665
Zn4 Zn3 Zn4 56.0(6) . 25_655
Sb1 Zn4 Sb1 120.3(6) 25_655 .
Sb1 Zn4 Sb1 94.0(5) 15_654 .
Sb1 Zn4 Sb1 109.1(6) 25_655 15_654
Sb1 Zn4 Sb2 110.5(5) 25_655 .
Sb1 Zn4 Sb2 126.1(5) . 16_544
Sb1 Zn4 Sb2 87.7(5) 15_654 16_544
Sb1 Zn4 Sb2 134.2(6) 15_654 .
Sb1 Zn4 Sb2 109.6(6) 25_655 16_544
Sb1 Zn4 Zn3 168.9(7) 15_654 .
Sb1 Zn4 Zn3 60.0(5) 25_655 .
Sb1 Zn4 Zn4 112.6(8) 15_654 25_655
Sb1 Zn4 Zn4 129.5(11) 15_654 17_554
Sb1 Zn4 Zn4 57.2(3) 25_655 17_554
Sb1 Zn4 Zn4 65.1(5) 25_655 25_655
Sb2 Zn4 Sb1 85.3(5) . .
Sb2 Zn4 Sb2 57.9(3) . 16_544
Zn2 Zn4 Sb1 155(2) . 15_654
Zn2 Zn4 Sb1 62(2) . .
Zn2 Zn4 Sb1 70(2) 25_655 25_655
Zn2 Zn4 Sb1 60(3) 25_655 15_654
Zn2 Zn4 Sb1 77(4) 25_655 .
Zn2 Zn4 Sb1 80(3) . 25_655
Zn2 Zn4 Sb2 159(4) 25_655 .
Zn2 Zn4 Sb2 111(3) . 16_544
Zn2 Zn4 Sb2 143(4) 25_655 16_544
Zn2 Zn4 Sb2 56(3) . .
Zn2 Zn4 Zn2 105(6) 25_655 .
Zn2 Zn4 Zn3 32(2) . .
Zn2 Zn4 Zn3 115(3) 25_655 .
Zn2 Zn4 Zn4 49(3) . 25_655
Zn2 Zn4 Zn4 56(4) 25_655 25_655
Zn2 Zn4 Zn4 113(2) 25_655 18_654
Zn2 Zn4 Zn4 75(2) . 17_554
Zn2 Zn4 Zn4 126(2) 25_655 17_554
Zn3 Zn4 Sb1 63.0(6) 17_554 15_654
Zn3 Zn4 Sb1 69.0(6) 17_554 25_655
Zn3 Zn4 Sb1 156.8(8) 17_554 .
Zn3 Zn4 Sb1 94.0(7) . .
Zn3 Zn4 Sb2 54.3(4) . .
Zn3 Zn4 Sb2 59.7(6) 17_554 16_544
Zn3 Zn4 Sb2 112.3(8) 17_554 .
Zn3 Zn4 Sb2 93.8(6) . 16_544
Zn3 Zn4 Zn2 88(4) 17_554 25_655
Zn3 Zn4 Zn2 140(2) 17_554 .
Zn3 Zn4 Zn3 108.5(8) 17_554 .
Zn3 Zn4 Zn4 44.2(6) . 17_554
Zn3 Zn4 Zn4 128.7(10) 17_554 25_655
Zn3 Zn4 Zn4 67.1(8) 17_554 17_554
Zn3 Zn4 Zn4 108.1(12) 17_554 18_654
Zn4 Zn4 Sb1 55.3(6) 25_655 .
Zn4 Zn4 Sb1 63.2(7) 18_654 .
Zn4 Zn4 Sb1 136.1(10) 17_554 .
Zn4 Zn4 Sb1 176.4(9) 18_654 25_655
Zn4 Zn4 Sb1 70.8(7) 18_654 15_654
Zn4 Zn4 Sb2 66.8(5) 18_654 16_544
Zn4 Zn4 Sb2 104.3(9) 25_655 .
Zn4 Zn4 Sb2 159.7(10) 25_655 16_544
Zn4 Zn4 Sb2 60.1(4) 17_554 16_544
Zn4 Zn4 Sb2 68.3(5) 18_654 .
Zn4 Zn4 Sb2 61.1(4) 17_554 .
Zn4 Zn4 Zn2 102(3) 18_654 .
Zn4 Zn4 Zn3 66.3(7) 25_655 .
Zn4 Zn4 Zn3 119.9(10) 18_654 .
Zn4 Zn4 Zn4 104.0(9) 25_655 17_554
Zn4 Zn4 Zn4 118.4(12) 18_654 25_655
Zn4 Zn4 Zn4 119.94(8) 18_654 17_554

loop_
_geom_bond_atom_site_label_1
_geom_bond_atom_site_label_2
_geom_bond_distance
_geom_bond_site_symmetry_2
Sb1 Zn1 2.664(4) 30_445
Sb1 Zn1 2.664(4) 32
Sb1 Zn2 2.47(10) 30_445
Sb1 Zn2 2.47(10) 32
Sb1 Zn3 2.72(2) 32
Sb1 Zn3 2.580(15) 3_665
Sb1 Zn3 2.708(18) 35_645
Sb1 Zn3 2.580(15) 4_545
Sb1 Zn3 2.708(18) 25_655
Sb1 Zn3 2.72(2) 30_445
Sb1 Zn4 2.610(15) 35_645
Sb1 Zn4 2.610(15) 25_655
Sb2 Sb2 2.787(3) 16_544
Sb2 Zn1 2.622(2) 2_655
Sb2 Zn1 2.622(2) .
Sb2 Zn1 2.622(2) 3_665
Sb2 Zn2 2.48(10) .
Sb2 Zn2 2.48(10) 3_665
Sb2 Zn2 2.48(10) 2_655
Sb2 Zn3 2.584(16) 2_655
Sb2 Zn3 2.584(16) .
Sb2 Zn3 2.584(16) 3_665
Sb2 Zn4 2.864(15) .
Sb2 Zn4 2.864(15) 2_655
Zn1 Sb1 2.730(5) 25_655
Zn1 Sb1 2.664(4) 33_545
Zn1 Zn1 2.699(9) 25_655
Zn2 Sb1 2.47(10) 33_545
Zn2 Sb1 3.20(18) 25_655
Zn2 Zn2 2.8(3) 33_545
Zn2 Zn2 2.8(3) 32
Zn2 Zn3 2.95(9) 35_645
Zn2 Zn3 3.13(9) 6_765
Zn2 Zn3 2.21(15) 32
Zn2 Zn3 1.47(8) .
Zn2 Zn4 2.36(17) .
Zn2 Zn4 2.15(14) 25_655
Zn3 Sb1 2.708(18) 25_655
Zn3 Sb1 2.717(19) 33_545
Zn3 Sb1 2.580(15) 2_655
Zn3 Zn2 2.21(15) 33_545
Zn3 Zn2 2.95(9) 29_655
Zn3 Zn3 2.03(3) 6_765
Zn3 Zn4 2.11(3) 17_554
Zn3 Zn4 2.79(2) .
Zn3 Zn4 3.06(3) 9_665
Zn3 Zn4 3.03(2) 25_655
Zn4 Sb1 2.722(17) 15_654
Zn4 Sb1 2.610(15) 25_655
Zn4 Sb2 2.893(16) 16_544
Zn4 Zn2 2.15(14) 25_655
Zn4 Zn3 2.11(3) 17_554
Zn4 Zn4 2.83(3) 17_554
Zn4 Zn4 2.20(3) 18_654
Zn4 Zn4 2.74(3) 25_655

loop_
_geom_torsion_atom_site_label_1
_geom_torsion_atom_site_label_2
_geom_torsion_atom_site_label_3
_geom_torsion_atom_site_label_4
_geom_torsion
_geom_torsion_site_symmetry_1
_geom_torsion_site_symmetry_4
Sb1 Zn2 Zn3 Sb1 -84(8) 33_545 2_655
Sb1 Zn2 Zn3 Sb1 -140(23) . 33_545
Sb1 Zn2 Zn3 Sb1 -43(20) . 25_655
Sb1 Zn2 Zn3 Sb1 137(20) . 2_655
Sb1 Zn2 Zn3 Sb1 -96(4) 25_655 33_545
Sb1 Zn2 Zn3 Sb1 180(9) 25_655 2_655
Sb1 Zn2 Zn3 Sb1 96(4) 33_545 25_655
Sb1 Zn2 Zn3 Sb2 -147(6) 33_545 .
Sb1 Zn2 Zn3 Sb2 116(3) 25_655 .
Sb1 Zn2 Zn3 Sb2 73(18) . .
Sb1 Zn2 Zn3 Zn2 2(12) 25_655 29_655
Sb1 Zn2 Zn3 Zn2 159(17) . 33_545
Sb1 Zn2 Zn3 Zn2 -42(19) . 29_655
Sb1 Zn2 Zn3 Zn2 -158(4) 25_655 33_545
Sb1 Zn2 Zn3 Zn2 98(16) 33_545 29_655
Sb1 Zn2 Zn3 Zn2 -61(7) 33_545 33_545
Sb1 Zn2 Zn3 Zn3 -110(16) . 6_765
Sb1 Zn2 Zn3 Zn3 30(9) 33_545 6_765
Sb1 Zn2 Zn3 Zn3 -67(6) 25_655 6_765
Sb1 Zn2 Zn3 Zn4 141(6) 33_545 .
Sb1 Zn2 Zn3 Zn4 158.6(15) 33_545 17_554
Sb1 Zn2 Zn3 Zn4 -159(17) . 9_665
Sb1 Zn2 Zn3 Zn4 -29(7) 25_655 25_655
Sb1 Zn2 Zn3 Zn4 67(4) 33_545 25_655
Sb1 Zn2 Zn3 Zn4 -20(6) 33_545 9_665
Sb1 Zn2 Zn3 Zn4 1(17) . .
Sb1 Zn2 Zn3 Zn4 -73(23) . 25_655
Sb1 Zn2 Zn3 Zn4 44(3) 25_655 .
Sb1 Zn2 Zn3 Zn4 -116(3) 25_655 9_665
Sb1 Zn2 Zn3 Zn4 62(4) 25_655 17_554
Sb1 Zn2 Zn3 Zn4 19(24) . 17_554
Sb2 Zn2 Zn3 Sb1 64(10) . 2_655
Sb2 Zn2 Zn3 Sb1 147(6) . 33_545
Sb2 Zn2 Zn3 Sb1 -116(3) . 25_655
Sb2 Zn2 Zn3 Zn2 -115(10) . 29_655
Sb2 Zn2 Zn3 Zn2 85.8(18) . 33_545
Sb2 Zn2 Zn3 Zn3 177(4) . 6_765
Sb2 Zn2 Zn3 Zn4 -54(7) . 17_554
Sb2 Zn2 Zn3 Zn4 127.7(14) . 9_665
Sb2 Zn2 Zn3 Zn4 -146(9) . 25_655
Sb2 Zn2 Zn3 Zn4 -72(2) . .
Zn2 Zn2 Zn3 Sb1 94(16) 32 33_545
Zn2 Zn2 Zn3 Sb1 -169(13) 32 25_655
Zn2 Zn2 Zn3 Sb1 11(22) 32 2_655
Zn2 Zn2 Zn3 Sb1 158(4) 33_545 25_655
Zn2 Zn2 Zn3 Sb1 61(7) 33_545 33_545
Zn2 Zn2 Zn3 Sb1 -22(10) 33_545 2_655
Zn2 Zn2 Zn3 Sb2 -85.8(18) 33_545 .
Zn2 Zn2 Zn3 Sb2 -53(11) 32 .
Zn2 Zn2 Zn3 Zn2 -168(3) 32 29_655
Zn2 Zn2 Zn3 Zn2 33(12) 32 33_545
Zn2 Zn2 Zn3 Zn2 159(11) 33_545 29_655
Zn2 Zn2 Zn3 Zn3 124(9) 32 6_765
Zn2 Zn2 Zn3 Zn3 91(4) 33_545 6_765
Zn2 Zn2 Zn3 Zn4 129(10) 33_545 25_655
Zn2 Zn2 Zn3 Zn4 75(12) 32 9_665
Zn2 Zn2 Zn3 Zn4 -158(2) 33_545 .
Zn2 Zn2 Zn3 Zn4 162(20) 32 25_655
Zn2 Zn2 Zn3 Zn4 41.9(15) 33_545 9_665
Zn2 Zn2 Zn3 Zn4 -107(16) 32 17_554
Zn2 Zn2 Zn3 Zn4 -140(8) 33_545 17_554
Zn2 Zn2 Zn3 Zn4 -125(13) 32 .
Zn3 Zn2 Zn3 Sb1 -19(10) 35_645 33_545
Zn3 Zn2 Zn3 Sb1 -102(12) 35_645 2_655
Zn3 Zn2 Zn3 Sb1 -113(13) 6_765 2_655
Zn3 Zn2 Zn3 Sb1 -30(9) 6_765 33_545
Zn3 Zn2 Zn3 Sb1 78(14) 35_645 25_655
Zn3 Zn2 Zn3 Sb1 67(6) 6_765 25_655
Zn3 Zn2 Zn3 Sb1 142(9) 32 25_655
Zn3 Zn2 Zn3 Sb1 46(6) 32 33_545
Zn3 Zn2 Zn3 Sb1 -38(14) 32 2_655
Zn3 Zn2 Zn3 Sb2 -166(16) 35_645 .
Zn3 Zn2 Zn3 Sb2 -101(11) 32 .
Zn3 Zn2 Zn3 Sb2 -177(4) 6_765 .
Zn3 Zn2 Zn3 Zn2 144(17) 32 29_655
Zn3 Zn2 Zn3 Zn2 79(26) 35_645 29_655
Zn3 Zn2 Zn3 Zn2 -80(17) 35_645 33_545
Zn3 Zn2 Zn3 Zn2 -16(12) 32 33_545
Zn3 Zn2 Zn3 Zn2 -91(4) 6_765 33_545
Zn3 Zn2 Zn3 Zn2 68(8) 6_765 29_655
Zn3 Zn2 Zn3 Zn3 75(13) 32 6_765
Zn3 Zn2 Zn3 Zn3 11(19) 35_645 6_765
Zn3 Zn2 Zn3 Zn4 129(10) 6_765 17_554
Zn3 Zn2 Zn3 Zn4 -173(12) 32 .
Zn3 Zn2 Zn3 Zn4 122(16) 35_645 .
Zn3 Zn2 Zn3 Zn4 140(10) 35_645 17_554
Zn3 Zn2 Zn3 Zn4 111(4) 6_765 .
Zn3 Zn2 Zn3 Zn4 -38(16) 35_645 9_665
Zn3 Zn2 Zn3 Zn4 -155(5) 32 17_554
Zn3 Zn2 Zn3 Zn4 38(12) 6_765 25_655
Zn3 Zn2 Zn3 Zn4 113(10) 32 25_655
Zn3 Zn2 Zn3 Zn4 48(8) 35_645 25_655
Zn3 Zn2 Zn3 Zn4 26(11) 32 9_665
Zn3 Zn2 Zn3 Zn4 -49(4) 6_765 9_665
Zn4 Zn2 Zn3 Sb1 -67(4) 25_655 33_545
Zn4 Zn2 Zn3 Sb1 135(9) . 2_655
Zn4 Zn2 Zn3 Sb1 -44(3) . 25_655
Zn4 Zn2 Zn3 Sb1 -141(6) . 33_545
Zn4 Zn2 Zn3 Sb1 -151(5) 25_655 2_655
Zn4 Zn2 Zn3 Sb1 29(7) 25_655 25_655
Zn4 Zn2 Zn3 Sb2 146(9) 25_655 .
Zn4 Zn2 Zn3 Sb2 72(2) . .
Zn4 Zn2 Zn3 Zn2 31(19) 25_655 29_655
Zn4 Zn2 Zn3 Zn2 -129(10) 25_655 33_545
Zn4 Zn2 Zn3 Zn2 158(2) . 33_545
Zn4 Zn2 Zn3 Zn2 -43(12) . 29_655
Zn4 Zn2 Zn3 Zn3 -111(4) . 6_765
Zn4 Zn2 Zn3 Zn3 -38(12) 25_655 6_765
Zn4 Zn2 Zn3 Zn4 -74(8) . 25_655
Zn4 Zn2 Zn3 Zn4 74(8) 25_655 .
Zn4 Zn2 Zn3 Zn4 -87(9) 25_655 9_665
Zn4 Zn2 Zn3 Zn4 -160.5(12) . 9_665
Zn4 Zn2 Zn3 Zn4 18(7) . 17_554
Zn4 Zn2 Zn3 Zn4 91(5) 25_655 17_554
